data_2233066
loop_
_publ_author_name
'Qasem Ali, Amna'
'Eltayeb, Naser Eltaher'
'Teoh, Siang Guan'
'Salhin, Abdussalam'
'Fun, Hoong-Kun'

_publ_section_title
;
 (<i>Z</i>)-2-(5-Methyl-2-oxoindolin-3-ylidene)-<i>N</i>-phenylhydrazinecarbothioamide
;
_journal_coeditor_code ZS2160
_journal_issue 12
_journal_name_full 'Acta Crystallographica Section E'
_journal_page_first o3476
_journal_page_last o3477
_journal_paper_doi 10.1107/S1600536811049154
_journal_volume 67
_journal_year 2011
_chemical_formula_iupac 'C16 H14 N4 O S'
_chemical_formula_moiety 'C16 H14 N4 O S'
_chemical_formula_sum 'C16 H14 N4 O S'
_chemical_formula_weight 310.37
_chemical_melting_point_gt 511.8
_chemical_melting_point_lt 512.3
_chemical_name_systematic
;
(<i>Z</i>)-2-(5-Methyl-2-oxoindolin-3-ylidene)-<i>N</i>-
phenylhydrazinecarbothioamide
;
_space_group_IT_number 14
_symmetry_cell_setting monoclinic
_symmetry_space_group_name_Hall '-P 2ybc'
_symmetry_space_group_name_H-M 'P 1 21/c 1'
_atom_sites_solution_hydrogens geom
_atom_sites_solution_primary direct
_atom_sites_solution_secondary difmap
_audit_creation_method SHELXL-97
_cell_angle_alpha 90.00
_cell_angle_beta 91.105(3)
_cell_angle_gamma 90.00
_cell_formula_units_Z 4
_cell_length_a 5.6875(3)
_cell_length_b 17.9405(8)
_cell_length_c 14.5658(6)
_cell_measurement_reflns_used 4470
_cell_measurement_temperature 100.0(10)
_cell_measurement_theta_max 30.22
_cell_measurement_theta_min 3.02
_cell_volume 1485.97(12)
_computing_cell_refinement 'SAINT (Bruker, 2005)'
_computing_data_collection 'APEX2 (Bruker, 2005)'
_computing_data_reduction 'SAINT (Bruker, 2005)'
_computing_molecular_graphics 'SHELXTL (Sheldrick, 2008)'
_computing_publication_material 'SHELXTL (Sheldrick, 2008) and PLATON (Spek, 2009)'
_computing_structure_refinement 'SHELXL97 (Sheldrick, 2008)'
_computing_structure_solution 'SHELXS97 (Sheldrick, 2008)'
_diffrn_ambient_temperature 100.0(10)
_diffrn_measured_fraction_theta_full 0.991
_diffrn_measured_fraction_theta_max 0.991
_diffrn_measurement_device_type 'Bruker APEXII CCD'
_diffrn_measurement_method '\f and \w scans'
_diffrn_radiation_monochromator graphite
_diffrn_radiation_source 'fine-focus sealed tube'
_diffrn_radiation_type MoK\a
_diffrn_radiation_wavelength 0.71073
_diffrn_reflns_av_R_equivalents 0.0802
_diffrn_reflns_av_sigmaI/netI 0.0575
_diffrn_reflns_limit_h_max 8
_diffrn_reflns_limit_h_min -8
_diffrn_reflns_limit_k_max 22
_diffrn_reflns_limit_k_min -25
_diffrn_reflns_limit_l_max 20
_diffrn_reflns_limit_l_min -20
_diffrn_reflns_number 25266
_diffrn_reflns_theta_full 30.86
_diffrn_reflns_theta_max 30.86
_diffrn_reflns_theta_min 1.80
_diffrn_standards_number 0
_exptl_absorpt_coefficient_mu 0.225
_exptl_absorpt_correction_T_max 0.9800
_exptl_absorpt_correction_T_min 0.9206
_exptl_absorpt_correction_type multi-scan
_exptl_absorpt_process_details '(SADABS; Bruker, 2005)'
_exptl_crystal_colour orange
_exptl_crystal_density_diffrn 1.387
_exptl_crystal_density_method 'not measured'
_exptl_crystal_description block
_exptl_crystal_F_000 648
_exptl_crystal_size_max 0.37
_exptl_crystal_size_mid 0.14
_exptl_crystal_size_min 0.09
_refine_diff_density_max 0.397
_refine_diff_density_min -0.303
_refine_ls_extinction_method none
_refine_ls_goodness_of_fit_ref 1.061
_refine_ls_hydrogen_treatment mixed
_refine_ls_matrix_type full
_refine_ls_number_parameters 212
_refine_ls_number_reflns 4645
_refine_ls_number_restraints 0
_refine_ls_restrained_S_all 1.061
_refine_ls_R_factor_all 0.0764
_refine_ls_R_factor_gt 0.0536
_refine_ls_shift/su_max 0.000
_refine_ls_shift/su_mean 0.000
_refine_ls_structure_factor_coef Fsqd
_refine_ls_weighting_details 'calc w=1/[\s^2^(Fo^2^)+(0.0440P)^2^+0.9076P] where P=(Fo^2^+2Fc^2^)/3'
_refine_ls_weighting_scheme calc
_refine_ls_wR_factor_gt 0.1127
_refine_ls_wR_factor_ref 0.1226
_reflns_number_gt 3565
_reflns_number_total 4645
_reflns_threshold_expression I>2\s(I)
_cod_data_source_file zs2160.cif
_cod_data_source_block I
_cod_original_sg_symbol_H-M 'P 21/c'
_cod_database_code 2233066
_cod_database_fobs_code 2233066

loop_
_symmetry_equiv_pos_as_xyz
'x, y, z'
'-x, y+1/2, -z+1/2'
'-x, -y, -z'
'x, -y-1/2, z-1/2'

loop_
_atom_site_type_symbol
_atom_site_label
_atom_site_fract_x
_atom_site_fract_y
_atom_site_fract_z
_atom_site_U_iso_or_equiv
_atom_site_adp_type
_atom_site_calc_flag
_atom_site_refinement_flags
_atom_site_occupancy
_atom_site_symmetry_multiplicity
S S1 0.07706(8) 0.29276(3) 0.01263(3) 0.02056(12) Uani d . 1 1
O O1 0.7096(2) 0.44974(7) 0.01110(8) 0.0187(3) Uani d . 1 1
N N1 0.9164(3) 0.52631(8) 0.11276(10) 0.0179(3) Uani d . 1 1
N N2 0.3961(2) 0.43175(8) 0.17539(10) 0.0150(3) Uani d . 1 1
N N3 0.3233(2) 0.39394(8) 0.09997(10) 0.0162(3) Uani d . 1 1
N N4 0.0280(2) 0.34699(8) 0.18614(10) 0.0159(3) Uani d . 1 1
C C1 0.6987(3) 0.51350(9) 0.24304(12) 0.0165(3) Uani d . 1 1
C C2 0.6453(3) 0.52430(10) 0.33500(12) 0.0184(3) Uani d . 1 1
H H2A 0.5077 0.5027 0.3598 0.022 Uiso calc R 1 1
C C3 0.7961(3) 0.56718(10) 0.39045(12) 0.0193(3) Uani d . 1 1
C C4 0.9965(3) 0.59863(10) 0.35161(13) 0.0206(4) Uani d . 1 1
H H4A 1.0989 0.6276 0.3895 0.025 Uiso calc R 1 1
C C5 1.0518(3) 0.58900(10) 0.25912(13) 0.0208(4) Uani d . 1 1
H H5A 1.1879 0.6110 0.2338 0.025 Uiso calc R 1 1
C C6 0.8998(3) 0.54610(10) 0.20639(12) 0.0169(3) Uani d . 1 1
C C7 0.7392(3) 0.47997(9) 0.08672(12) 0.0161(3) Uani d . 1 1
C C8 0.5860(3) 0.47119(9) 0.16929(11) 0.0155(3) Uani d . 1 1
C C9 0.1363(3) 0.34475(9) 0.10484(11) 0.0149(3) Uani d . 1 1
C C10 -0.1620(3) 0.30520(9) 0.22098(11) 0.0153(3) Uani d . 1 1
C C11 -0.3260(3) 0.26716(9) 0.16670(12) 0.0173(3) Uani d . 1 1
H H11A -0.3118 0.2663 0.1018 0.021 Uiso calc R 1 1
C C12 -0.5113(3) 0.23029(10) 0.20818(13) 0.0200(3) Uani d . 1 1
H H12A -0.6224 0.2039 0.1711 0.024 Uiso calc R 1 1
C C13 -0.5366(3) 0.23132(10) 0.30262(13) 0.0230(4) Uani d . 1 1
H H13A -0.6641 0.2060 0.3301 0.028 Uiso calc R 1 1
C C14 -0.3733(3) 0.26977(12) 0.35662(13) 0.0250(4) Uani d . 1 1
H H14A -0.3896 0.2711 0.4214 0.030 Uiso calc R 1 1
C C15 -0.1861(3) 0.30627(11) 0.31617(12) 0.0218(4) Uani d . 1 1
H H15A -0.0740 0.3321 0.3535 0.026 Uiso calc R 1 1
C C16 0.7427(4) 0.58122(12) 0.48997(13) 0.0275(4) Uani d . 1 1
H H16A 0.5743 0.5738 0.4998 0.041 Uiso calc R 1 1
H H16B 0.7858 0.6325 0.5061 0.041 Uiso calc R 1 1
H H16C 0.8332 0.5465 0.5287 0.041 Uiso calc R 1 1
H H1N4 0.095(4) 0.3741(12) 0.2252(15) 0.021(5) Uiso d . 1 1
H H1N1 1.034(4) 0.5376(13) 0.0759(16) 0.033(6) Uiso d . 1 1
H H1N3 0.410(4) 0.3965(12) 0.0486(15) 0.026(6) Uiso d . 1 1

loop_
_atom_site_aniso_label
_atom_site_aniso_U_11
_atom_site_aniso_U_22
_atom_site_aniso_U_33
_atom_site_aniso_U_12
_atom_site_aniso_U_13
_atom_site_aniso_U_23
S1 0.0242(2) 0.0211(2) 0.0166(2) -0.00282(16) 0.00367(15) -0.00340(17)
O1 0.0170(6) 0.0209(6) 0.0183(6) 0.0005(5) 0.0041(4) 0.0018(5)
N1 0.0150(6) 0.0184(7) 0.0205(7) -0.0013(5) 0.0072(5) 0.0019(6)
N2 0.0152(6) 0.0132(7) 0.0166(7) 0.0008(5) 0.0025(5) 0.0017(5)
N3 0.0167(6) 0.0164(7) 0.0156(7) -0.0017(5) 0.0048(5) -0.0001(5)
N4 0.0166(6) 0.0164(7) 0.0146(7) -0.0041(5) 0.0029(5) -0.0003(6)
C1 0.0147(7) 0.0148(8) 0.0199(8) -0.0004(6) 0.0020(6) 0.0027(6)
C2 0.0191(8) 0.0172(8) 0.0191(8) -0.0015(6) 0.0044(6) 0.0026(7)
C3 0.0223(8) 0.0152(8) 0.0206(8) -0.0003(6) 0.0015(6) 0.0008(7)
C4 0.0206(8) 0.0162(8) 0.0250(9) -0.0029(6) -0.0011(7) 0.0012(7)
C5 0.0161(7) 0.0178(9) 0.0287(9) -0.0025(6) 0.0042(6) 0.0014(7)
C6 0.0148(7) 0.0148(8) 0.0212(8) 0.0015(6) 0.0040(6) 0.0026(6)
C7 0.0148(7) 0.0135(8) 0.0204(8) 0.0028(5) 0.0041(6) 0.0055(6)
C8 0.0136(7) 0.0156(8) 0.0174(8) 0.0007(6) 0.0038(6) 0.0038(6)
C9 0.0154(7) 0.0137(8) 0.0157(8) 0.0001(6) 0.0014(6) 0.0025(6)
C10 0.0137(7) 0.0137(8) 0.0186(8) -0.0008(5) 0.0031(6) 0.0028(6)
C11 0.0172(7) 0.0160(8) 0.0187(8) 0.0011(6) 0.0007(6) 0.0001(6)
C12 0.0158(7) 0.0162(8) 0.0279(9) -0.0010(6) 0.0002(6) -0.0001(7)
C13 0.0166(8) 0.0206(9) 0.0319(10) -0.0006(6) 0.0053(7) 0.0069(7)
C14 0.0205(8) 0.0364(11) 0.0184(8) -0.0023(7) 0.0046(7) 0.0057(8)
C15 0.0182(8) 0.0296(10) 0.0175(8) -0.0038(7) 0.0011(6) 0.0013(7)
C16 0.0351(10) 0.0269(10) 0.0205(9) -0.0088(8) 0.0030(7) -0.0025(8)

loop_
_atom_type_symbol
_atom_type_description
_atom_type_scat_dispersion_real
_atom_type_scat_dispersion_imag
_atom_type_scat_source
C C 0.0033 0.0016 'International Tables Vol C Tables 4.2.6.8 and 6.1.1.4'
H H 0.0000 0.0000 'International Tables Vol C Tables 4.2.6.8 and 6.1.1.4'
N N 0.0061 0.0033 'International Tables Vol C Tables 4.2.6.8 and 6.1.1.4'
O O 0.0106 0.0060 'International Tables Vol C Tables 4.2.6.8 and 6.1.1.4'
S S 0.1246 0.1234 'International Tables Vol C Tables 4.2.6.8 and 6.1.1.4'

loop_
_geom_angle_atom_site_label_1
_geom_angle_atom_site_label_2
_geom_angle_atom_site_label_3
_geom_angle
C7 N1 C6 111.17(14)
C7 N1 H1N1 122.3(15)
C6 N1 H1N1 126.2(15)
C8 N2 N3 117.49(14)
N2 N3 C9 120.16(14)
N2 N3 H1N3 119.0(14)
C9 N3 H1N3 120.3(14)
C9 N4 C10 131.63(15)
C9 N4 H1N4 113.8(15)
C10 N4 H1N4 114.0(15)
C2 C1 C6 120.24(16)
C2 C1 C8 133.01(15)
C6 C1 C8 106.74(15)
C1 C2 C3 119.32(16)
C1 C2 H2A 120.3
C3 C2 H2A 120.3
C2 C3 C4 118.91(17)
C2 C3 C16 120.98(16)
C4 C3 C16 120.09(16)
C5 C4 C3 122.58(17)
C5 C4 H4A 118.7
C3 C4 H4A 118.7
C6 C5 C4 117.04(16)
C6 C5 H5A 121.5
C4 C5 H5A 121.5
C5 C6 C1 121.91(16)
C5 C6 N1 128.63(15)
C1 C6 N1 109.45(15)
O1 C7 N1 127.33(15)
O1 C7 C8 126.46(15)
N1 C7 C8 106.20(15)
N2 C8 C1 126.19(15)
N2 C8 C7 127.40(16)
C1 C8 C7 106.37(13)
N4 C9 N3 113.02(15)
N4 C9 S1 129.63(13)
N3 C9 S1 117.35(12)
C11 C10 C15 119.59(15)
C11 C10 N4 124.33(15)
C15 C10 N4 116.02(15)
C10 C11 C12 119.45(16)
C10 C11 H11A 120.3
C12 C11 H11A 120.3
C13 C12 C11 121.24(17)
C13 C12 H12A 119.4
C11 C12 H12A 119.4
C12 C13 C14 119.17(17)
C12 C13 H13A 120.4
C14 C13 H13A 120.4
C13 C14 C15 120.20(17)
C13 C14 H14A 119.9
C15 C14 H14A 119.9
C14 C15 C10 120.33(17)
C14 C15 H15A 119.8
C10 C15 H15A 119.8
C3 C16 H16A 109.5
C3 C16 H16B 109.5
H16A C16 H16B 109.5
C3 C16 H16C 109.5
H16A C16 H16C 109.5
H16B C16 H16C 109.5

loop_
_geom_bond_atom_site_label_1
_geom_bond_atom_site_label_2
_geom_bond_distance
S1 C9 1.6643(17)
O1 C7 1.236(2)
N1 C7 1.355(2)
N1 C6 1.414(2)
N1 H1N1 0.89(3)
N2 C8 1.296(2)
N2 N3 1.349(2)
N3 C9 1.385(2)
N3 H1N3 0.91(2)
N4 C9 1.346(2)
N4 C10 1.417(2)
N4 H1N4 0.84(2)
C1 C2 1.393(2)
C1 C6 1.400(2)
C1 C8 1.454(2)
C2 C3 1.397(2)
C2 H2A 0.9500
C3 C4 1.401(2)
C3 C16 1.508(3)
C4 C5 1.400(3)
C4 H4A 0.9500
C5 C6 1.380(2)
C5 H5A 0.9500
C7 C8 1.507(2)
C10 C11 1.390(2)
C10 C15 1.396(2)
C11 C12 1.392(2)
C11 H11A 0.9500
C12 C13 1.386(3)
C12 H12A 0.9500
C13 C14 1.389(3)
C13 H13A 0.9500
C14 C15 1.391(2)
C14 H14A 0.9500
C15 H15A 0.9500
C16 H16A 0.9800
C16 H16B 0.9800
C16 H16C 0.9800

loop_
_geom_hbond_atom_site_label_D
_geom_hbond_atom_site_label_H
_geom_hbond_atom_site_label_A
_geom_hbond_site_symmetry_A
_geom_hbond_distance_DH
_geom_hbond_distance_HA
_geom_hbond_distance_DA
_geom_hbond_angle_DHA
_geom_hbond_publ_flag
N4 H1N4 N2 . 0.84(2) 2.14(2) 2.5947(18) 114.1(18) no
N1 H1N1 O1 3_765 0.89(2) 1.96(2) 2.848(2) 173(2) yes
N3 H1N3 O1 . 0.91(2) 2.04(2) 2.7595(17) 135.8(19) yes
C11 H11A S1 . 0.95 2.63 3.2712(18) 125 yes

loop_
_geom_torsion_atom_site_label_1
_geom_torsion_atom_site_label_2
_geom_torsion_atom_site_label_3
_geom_torsion_atom_site_label_4
_geom_torsion
C8 N2 N3 C9 173.20(15)
C6 C1 C2 C3 -0.8(3)
C8 C1 C2 C3 177.80(17)
C1 C2 C3 C4 0.5(3)
C1 C2 C3 C16 179.03(17)
C2 C3 C4 C5 0.2(3)
C16 C3 C4 C5 -178.40(18)
C3 C4 C5 C6 -0.5(3)
C4 C5 C6 C1 0.1(3)
C4 C5 C6 N1 -178.48(17)
C2 C1 C6 C5 0.5(3)
C8 C1 C6 C5 -178.41(16)
C2 C1 C6 N1 179.35(15)
C8 C1 C6 N1 0.42(19)
C7 N1 C6 C5 176.62(17)
C7 N1 C6 C1 -2.1(2)
C6 N1 C7 O1 -176.20(16)
C6 N1 C7 C8 2.77(18)
N3 N2 C8 C1 -177.47(15)
N3 N2 C8 C7 -0.2(2)
C2 C1 C8 N2 0.2(3)
C6 C1 C8 N2 178.90(16)
C2 C1 C8 C7 -177.55(18)
C6 C1 C8 C7 1.20(18)
O1 C7 C8 N2 -1.1(3)
N1 C7 C8 N2 179.90(16)
O1 C7 C8 C1 176.55(16)
N1 C7 C8 C1 -2.43(18)
C10 N4 C9 N3 -177.56(16)
C10 N4 C9 S1 2.6(3)
N2 N3 C9 N4 7.3(2)
N2 N3 C9 S1 -172.89(12)
C9 N4 C10 C11 -21.0(3)
C9 N4 C10 C15 161.84(18)
C15 C10 C11 C12 -0.4(3)
N4 C10 C11 C12 -177.43(16)
C10 C11 C12 C13 0.6(3)
C11 C12 C13 C14 -0.2(3)
C12 C13 C14 C15 -0.4(3)
C13 C14 C15 C10 0.6(3)
C11 C10 C15 C14 -0.2(3)
N4 C10 C15 C14 177.06(17)

loop_
_cod_related_entry_id
_cod_related_entry_database
_cod_related_entry_code
1 ChemSpider 4698553
